data_9014965
loop_
_publ_author_name
'Hendriks, S.'
'Jefferson, M.'

_publ_section_title
;
 Electron distribution in (N H4)2 (C2 O4) . (H2 O) and the structure of
 the oxalate group
 _cod_database_code 1011115
;
_journal_name_full 'Journal of Chemical Physics'
_journal_page_first 102
_journal_page_last 107
_journal_paper_doi 10.1063/1.1749795
_journal_volume 4
_journal_year 1936
_chemical_formula_sum 'C2 H2 N2 O5'
_chemical_name_mineral Oxammite
_space_group_IT_number 18
_symmetry_space_group_name_Hall 'P 2 2ab'
_symmetry_space_group_name_H-M 'P 21 21 2'
_cell_angle_alpha 90
_cell_angle_beta 90
_cell_angle_gamma 90
_cell_formula_units_Z 2
_cell_length_a 8.04
_cell_length_b 10.27
_cell_length_c 3.82
_cell_volume 315.420
_database_code_amcsd 0018010
_exptl_crystal_density_diffrn 1.411
_cod_duplicate_entry 1011115
_cod_original_formula_sum 'C2 O5 N2 H2'
_cod_database_code 9014965

loop_
_space_group_symop_operation_xyz
x,y,z
1/2-x,1/2+y,-z
1/2+x,1/2-y,-z
-x,-y,z

loop_
_atom_site_label
_atom_site_fract_x
_atom_site_fract_y
_atom_site_fract_z
_atom_site_type_symbol
_atom_site_attached_hydrogens
C1 0.09200 0.02700 0.07000 C 0
O1 0.20000 -0.05600 0.14000 O 0
O2 0.11800 0.14200 0.00000 O 0
N1 0.38600 0.22800 0.43000 N 0
Wat3 0.00000 0.50000 0.20000 O 2

loop_
_cod_changelog_entry_id
_cod_changelog_entry_author
_cod_changelog_entry_date
_cod_changelog_entry_text
1
;cod-tools version 3.8.0
Id: cif_guess_AMCSD_atom_types 9574 2023-05-10 09:00:05Z saulius
;
2023-05-10T18:55:40+03:00
;Derived atom types and hydrogen counts
from atom names that follow the AMCSD naming convention
(Wat == water, O-H == hydroxyl).
;

loop_
_cod_related_entry_id
_cod_related_entry_database
_cod_related_entry_code
1 AMCSD 0018010
